data_4027165
loop_
_publ_author_name
'Douglass F. Taber'
'Peter W. DeMatteo'

_publ_section_title
;
 A Piperidine Chiron for the Veratrum Alkaloids
;
_journal_name_full 'Journal of Organic Chemistry'
_journal_page_first 4235
_journal_page_last 4241
_journal_paper_doi 10.1021/jo2026228
_journal_volume 77
_journal_year 2012
_chemical_formula_sum 'C17 H22 Br N O2 S'
_chemical_formula_weight 384.33
_chemical_name_systematic
;
 ?
;
_space_group_IT_number 19
_symmetry_cell_setting orthorhombic
_symmetry_space_group_name_Hall 'P 2ac 2ab'
_symmetry_space_group_name_H-M 'P 21 21 21'
_atom_sites_solution_hydrogens geom
_atom_sites_solution_primary direct
_atom_sites_solution_secondary difmap
_audit_creation_method SHELXL-97
_cell_angle_alpha 90.00
_cell_angle_beta 90.00
_cell_angle_gamma 90.00
_cell_formula_units_Z 4
_cell_length_a 8.0971(19)
_cell_length_b 13.771(3)
_cell_length_c 16.156(4)
_cell_measurement_reflns_used 1015
_cell_measurement_temperature 200(2)
_cell_measurement_theta_max 22.01
_cell_measurement_theta_min 2.52
_cell_volume 1801.5(7)
_computing_cell_refinement 'SAINT (Bruker, 2002)'
_computing_data_collection 'SMART (Bruker, 2002)'
_computing_data_reduction SAINT
_computing_molecular_graphics 'SHELXTL (Sheldrick, 2001)'
_computing_publication_material 'SHELXTL (Sheldrick, 2001)'
_computing_structure_refinement 'SHELXL-97 (Sheldrick, 1997)'
_computing_structure_solution 'SHELXS-97 (Sheldrick, 1990)'
_diffrn_ambient_temperature 200(2)
_diffrn_detector_area_resol_mean 836.6
_diffrn_measured_fraction_theta_full 1.000
_diffrn_measured_fraction_theta_max 1.000
_diffrn_measurement_device_type 'Bruker AXS APEX diffractometer'
_diffrn_measurement_method \w
_diffrn_radiation_monochromator graphite
_diffrn_radiation_source 'fine-focus sealed tube'
_diffrn_radiation_type MoK\a
_diffrn_radiation_wavelength 0.71073
_diffrn_reflns_av_R_equivalents 0.0631
_diffrn_reflns_av_sigmaI/netI 0.0482
_diffrn_reflns_limit_h_max 10
_diffrn_reflns_limit_h_min -10
_diffrn_reflns_limit_k_max 18
_diffrn_reflns_limit_k_min -18
_diffrn_reflns_limit_l_max 21
_diffrn_reflns_limit_l_min -21
_diffrn_reflns_number 24504
_diffrn_reflns_theta_full 25.00
_diffrn_reflns_theta_max 28.30
_diffrn_reflns_theta_min 1.94
_diffrn_standards_decay_% 1
_diffrn_standards_interval_count 0
_diffrn_standards_interval_time 0
_diffrn_standards_number 0
_exptl_absorpt_coefficient_mu 2.404
_exptl_absorpt_correction_T_max 0.6475
_exptl_absorpt_correction_T_min 0.4464
_exptl_absorpt_correction_type multi-scan
_exptl_absorpt_process_details 'SADABS (Sheldrick, 2003)'
_exptl_crystal_colour colourless
_exptl_crystal_density_diffrn 1.417
_exptl_crystal_description block
_exptl_crystal_F_000 792
_exptl_crystal_size_max 0.40
_exptl_crystal_size_mid 0.35
_exptl_crystal_size_min 0.20
_refine_diff_density_max 0.532
_refine_diff_density_min -0.288
_refine_diff_density_rms 0.055
_refine_ls_abs_structure_details 'Flack H D (1983), Acta Cryst. A39, 876-881'
_refine_ls_abs_structure_Flack -0.019(9)
_refine_ls_extinction_method none
_refine_ls_goodness_of_fit_ref 1.036
_refine_ls_hydrogen_treatment mixed
_refine_ls_matrix_type full
_refine_ls_number_parameters 205
_refine_ls_number_reflns 4478
_refine_ls_number_restraints 0
_refine_ls_restrained_S_all 1.036
_refine_ls_R_factor_all 0.0605
_refine_ls_R_factor_gt 0.0370
_refine_ls_shift/su_max 0.001
_refine_ls_shift/su_mean 0.000
_refine_ls_structure_factor_coef Fsqd
_refine_ls_weighting_details 'calc w=1/[\s^2^(Fo^2^)+(0.0297P)^2^] where P=(Fo^2^+2Fc^2^)/3'
_refine_ls_weighting_scheme calc
_refine_ls_wR_factor_gt 0.0694
_refine_ls_wR_factor_ref 0.0758
_reflns_number_gt 3339
_reflns_number_total 4478
_reflns_threshold_expression >2sigma(I)
_cod_data_source_file jo2026228_si_003.cif
_cod_data_source_block dout049
_cod_database_code 4027165

loop_
_symmetry_equiv_pos_as_xyz
'x, y, z'
'-x+1/2, -y, z+1/2'
'-x, y+1/2, -z+1/2'
'x+1/2, -y+1/2, -z'

loop_
_atom_site_label
_atom_site_type_symbol
_atom_site_fract_x
_atom_site_fract_y
_atom_site_fract_z
_atom_site_U_iso_or_equiv
_atom_site_adp_type
_atom_site_occupancy
_atom_site_symmetry_multiplicity
_atom_site_calc_flag
_atom_site_refinement_flags
Br Br 0.49597(4) 0.25281(2) 0.170695(15) 0.04683(9) Uani 1 1 d .
S1 S 0.18043(8) 0.14993(5) 0.34642(4) 0.03446(16) Uani 1 1 d .
N1 N 0.3564(3) 0.20218(15) 0.36082(14) 0.0324(5) Uani 1 1 d .
C1 C 0.0631(4) 0.1461(2) 0.18737(17) 0.0426(7) Uani 1 1 d .
H1A H 0.0948 0.0797 0.1864 0.051 Uiso 1 1 calc R
C2 C -0.0087(5) 0.1872(2) 0.11877(17) 0.0489(7) Uani 1 1 d .
H2A H -0.0284 0.1481 0.0713 0.059 Uiso 1 1 calc R
C3 C -0.0531(4) 0.2844(2) 0.11710(18) 0.0416(7) Uani 1 1 d .
C4 C -0.0261(3) 0.3390(2) 0.18804(17) 0.0388(7) Uani 1 1 d .
H4A H -0.0563 0.4057 0.1886 0.047 Uiso 1 1 calc R
C5 C 0.0440(3) 0.29832(19) 0.25785(18) 0.0370(7) Uani 1 1 d .
H5A H 0.0610 0.3369 0.3058 0.044 Uiso 1 1 calc R
C6 C 0.0893(3) 0.20122(19) 0.25797(17) 0.0315(6) Uani 1 1 d .
C7 C -0.1304(4) 0.3290(3) 0.0419(2) 0.0631(10) Uani 1 1 d .
H7A H -0.2005 0.2809 0.0143 0.095 Uiso 1 1 calc R
H7B H -0.0436 0.3505 0.0038 0.095 Uiso 1 1 calc R
H7C H -0.1976 0.3849 0.0585 0.095 Uiso 1 1 calc R
C8 C 0.5095(3) 0.15993(17) 0.32831(14) 0.0330(5) Uani 1 1 d .
H8A H 0.4793 0.1057 0.2900 0.040 Uiso 1 1 calc R
C9 C 0.6046(3) 0.2363(2) 0.27878(15) 0.0353(6) Uani 1 1 d .
H9A H 0.7190 0.2114 0.2690 0.042 Uiso 1 1 calc R
C10 C 0.6173(3) 0.33432(19) 0.32160(19) 0.0390(7) Uani 1 1 d .
H10A H 0.6932 0.3285 0.3694 0.047 Uiso 1 1 calc R
H10B H 0.6657 0.3819 0.2826 0.047 Uiso 1 1 calc R
C11 C 0.4524(3) 0.37235(18) 0.35173(18) 0.0372(7) Uani 1 1 d .
H11A H 0.3808 0.3851 0.3025 0.045 Uiso 1 1 calc R
C12 C 0.3688(4) 0.29530(18) 0.40528(17) 0.0342(6) Uani 1 1 d .
H12A H 0.4332 0.2860 0.4568 0.041 Uiso 1 1 calc R
H12B H 0.2568 0.3177 0.4208 0.041 Uiso 1 1 calc R
C13 C 0.4710(4) 0.4667(2) 0.4001(2) 0.0536(8) Uani 1 1 d .
H13A H 0.5272 0.5150 0.3656 0.080 Uiso 1 1 calc R
H13B H 0.5363 0.4547 0.4502 0.080 Uiso 1 1 calc R
H13C H 0.3616 0.4910 0.4156 0.080 Uiso 1 1 calc R
C14 C 0.6232(3) 0.1173(2) 0.39889(18) 0.0387(7) Uani 1 1 d .
H14A H 0.6965 0.1703 0.4197 0.046 Uiso 1 1 calc R
C15 C 0.5250(4) 0.08111(19) 0.46788(19) 0.0419(7) Uani 1 1 d .
C16 C 0.4467(5) 0.0517(3) 0.5229(2) 0.0596(10) Uani 1 1 d .
H16 H 0.377(4) 0.030(2) 0.565(2) 0.072 Uiso 1 1 d .
C17 C 0.7325(4) 0.0362(2) 0.3623(2) 0.0521(8) Uani 1 1 d .
H17A H 0.8101 0.0134 0.4046 0.078 Uiso 1 1 calc R
H17B H 0.7941 0.0617 0.3148 0.078 Uiso 1 1 calc R
H17D H 0.6626 -0.0179 0.3442 0.078 Uiso 1 1 calc R
O1 O 0.2125(2) 0.04978(12) 0.32736(12) 0.0438(5) Uani 1 1 d .
O2 O 0.0766(2) 0.17547(16) 0.41469(13) 0.0497(6) Uani 1 1 d .

loop_
_atom_site_aniso_label
_atom_site_aniso_U_11
_atom_site_aniso_U_22
_atom_site_aniso_U_33
_atom_site_aniso_U_23
_atom_site_aniso_U_13
_atom_site_aniso_U_12
Br 0.05387(17) 0.05635(18) 0.03026(13) 0.00098(13) 0.00236(14) -0.00207(19)
S1 0.0353(3) 0.0318(3) 0.0363(4) 0.0055(3) 0.0006(3) -0.0067(3)
N1 0.0348(13) 0.0287(11) 0.0338(13) -0.0018(10) -0.0018(10) -0.0045(9)
C1 0.0583(19) 0.0312(14) 0.0382(16) -0.0032(13) -0.0026(13) 0.0059(14)
C2 0.064(2) 0.0461(17) 0.0364(15) -0.0087(12) -0.0041(19) 0.0085(19)
C3 0.0410(17) 0.0495(17) 0.0345(16) 0.0089(13) 0.0080(12) 0.0051(13)
C4 0.0371(17) 0.0300(14) 0.0491(17) 0.0066(12) 0.0048(14) 0.0049(13)
C5 0.0330(17) 0.0322(16) 0.0456(18) -0.0050(13) 0.0003(13) -0.0007(12)
C6 0.0271(14) 0.0328(15) 0.0346(16) 0.0014(12) 0.0010(12) -0.0012(11)
C7 0.069(2) 0.073(3) 0.047(2) 0.0183(17) 0.0054(17) 0.012(2)
C8 0.0353(13) 0.0305(12) 0.0333(13) -0.0036(11) -0.0005(15) -0.0026(13)
C9 0.0350(14) 0.0377(17) 0.0332(14) -0.0025(13) -0.0007(11) -0.0028(13)
C10 0.0388(16) 0.0339(15) 0.0444(18) 0.0026(13) -0.0045(13) -0.0087(12)
C11 0.0456(17) 0.0310(14) 0.0349(15) -0.0006(12) -0.0038(12) -0.0041(11)
C12 0.0422(17) 0.0301(14) 0.0303(14) -0.0027(12) -0.0024(12) -0.0029(12)
C13 0.070(2) 0.0298(15) 0.061(2) -0.0093(14) 0.0030(17) -0.0039(16)
C14 0.0400(16) 0.0323(15) 0.0436(17) 0.0006(13) -0.0083(13) -0.0034(12)
C15 0.0502(19) 0.0321(15) 0.0434(17) 0.0026(13) -0.0082(15) 0.0062(15)
C16 0.072(3) 0.053(2) 0.053(2) 0.0160(17) 0.0038(18) 0.0118(18)
C17 0.0457(17) 0.0472(18) 0.063(2) 0.0016(16) -0.0014(16) 0.0094(15)
O1 0.0470(11) 0.0283(10) 0.0562(13) 0.0093(10) -0.0138(10) -0.0091(8)
O2 0.0428(12) 0.0627(14) 0.0436(12) 0.0077(10) 0.0118(9) -0.0089(10)

loop_
_atom_type_symbol
_atom_type_description
_atom_type_scat_dispersion_real
_atom_type_scat_dispersion_imag
_atom_type_scat_source
C C 0.0033 0.0016 'International Tables Vol C Tables 4.2.6.8 and 6.1.1.4'
H H 0.0000 0.0000 'International Tables Vol C Tables 4.2.6.8 and 6.1.1.4'
N N 0.0061 0.0033 'International Tables Vol C Tables 4.2.6.8 and 6.1.1.4'
O O 0.0106 0.0060 'International Tables Vol C Tables 4.2.6.8 and 6.1.1.4'
S S 0.1246 0.1234 'International Tables Vol C Tables 4.2.6.8 and 6.1.1.4'
Br Br -0.2901 2.4595 'International Tables Vol C Tables 4.2.6.8 and 6.1.1.4'

loop_
_geom_angle_atom_site_label_1
_geom_angle_atom_site_label_2
_geom_angle_atom_site_label_3
_geom_angle
O2 S1 O1 120.50(12)
O2 S1 N1 107.35(12)
O1 S1 N1 107.42(11)
O2 S1 C6 106.35(12)
O1 S1 C6 106.71(12)
N1 S1 C6 107.99(13)
C8 N1 C12 117.5(2)
C8 N1 S1 121.19(17)
C12 N1 S1 121.24(18)
C2 C1 C6 120.2(3)
C1 C2 C3 121.6(3)
C4 C3 C2 117.8(3)
C4 C3 C7 120.9(3)
C2 C3 C7 121.3(3)
C3 C4 C5 121.3(3)
C4 C5 C6 120.1(3)
C1 C6 C5 119.1(3)
C1 C6 S1 120.9(2)
C5 C6 S1 120.0(2)
N1 C8 C9 109.9(2)
N1 C8 C14 112.5(2)
C9 C8 C14 109.9(2)
C10 C9 C8 114.0(2)
C10 C9 Br 109.36(18)
C8 C9 Br 108.57(17)
C11 C10 C9 113.2(2)
C10 C11 C13 111.8(2)
C10 C11 C12 109.4(2)
C13 C11 C12 110.2(2)
N1 C12 C11 111.0(2)
C15 C14 C17 111.1(2)
C15 C14 C8 111.2(2)
C17 C14 C8 109.1(2)
C16 C15 C14 179.6(3)

loop_
_geom_bond_atom_site_label_1
_geom_bond_atom_site_label_2
_geom_bond_distance
Br C9 1.968(3)
S1 O2 1.431(2)
S1 O1 1.4368(19)
S1 N1 1.613(2)
S1 C6 1.756(3)
N1 C8 1.466(3)
N1 C12 1.473(3)
C1 C2 1.374(4)
C1 C6 1.387(4)
C2 C3 1.386(4)
C3 C4 1.388(4)
C3 C7 1.498(4)
C4 C5 1.381(4)
C5 C6 1.387(3)
C8 C9 1.530(4)
C8 C14 1.579(4)
C9 C10 1.520(4)
C10 C11 1.515(4)
C11 C13 1.524(4)
C11 C12 1.527(4)
C14 C15 1.457(4)
C14 C17 1.542(4)
C15 C16 1.164(4)

loop_
_geom_torsion_atom_site_label_1
_geom_torsion_atom_site_label_2
_geom_torsion_atom_site_label_3
_geom_torsion_atom_site_label_4
_geom_torsion
O2 S1 N1 C8 151.24(19)
O1 S1 N1 C8 20.3(2)
C6 S1 N1 C8 -94.5(2)
O2 S1 N1 C12 -30.3(2)
O1 S1 N1 C12 -161.24(19)
C6 S1 N1 C12 84.0(2)
C6 C1 C2 C3 1.5(5)
C1 C2 C3 C4 -1.4(5)
C1 C2 C3 C7 179.6(3)
C2 C3 C4 C5 0.5(4)
C7 C3 C4 C5 179.5(3)
C3 C4 C5 C6 0.2(4)
C2 C1 C6 C5 -0.7(4)
C2 C1 C6 S1 179.8(3)
C4 C5 C6 C1 -0.1(4)
C4 C5 C6 S1 179.3(2)
O2 S1 C6 C1 -130.4(2)
O1 S1 C6 C1 -0.6(3)
N1 S1 C6 C1 114.6(2)
O2 S1 C6 C5 50.1(2)
O1 S1 C6 C5 179.9(2)
N1 S1 C6 C5 -64.8(2)
C12 N1 C8 C9 -50.1(3)
S1 N1 C8 C9 128.4(2)
C12 N1 C8 C14 72.6(3)
S1 N1 C8 C14 -108.8(2)
N1 C8 C9 C10 46.0(3)
C14 C8 C9 C10 -78.2(3)
N1 C8 C9 Br -76.1(2)
C14 C8 C9 Br 159.66(17)
C8 C9 C10 C11 -50.5(3)
Br C9 C10 C11 71.2(3)
C9 C10 C11 C13 175.6(2)
C9 C10 C11 C12 53.2(3)
C8 N1 C12 C11 55.6(3)
S1 N1 C12 C11 -122.9(2)
C10 C11 C12 N1 -54.0(3)
C13 C11 C12 N1 -177.4(2)
N1 C8 C14 C15 31.1(3)
C9 C8 C14 C15 153.9(2)
N1 C8 C14 C17 153.9(2)
C9 C8 C14 C17 -83.3(3)
C17 C14 C15 C16 -17(59)
C8 C14 C15 C16 104(59)
